data_7704287
loop_
_publ_author_name
'Biswas, Sachidulal'
'Bose, Suranjana'
'Debgupta, Joyashish'
'Das, Purak'
'Biswas, Achintesh N.'

_publ_section_title
;
 Redox-active ligand assisted electrocatalytic water oxidation by a
 mononuclear cobalt complex.
;
_journal_issue 21
_journal_name_full 'Dalton transactions (Cambridge, England : 2003)'
_journal_page_first 7155
_journal_page_last 7165
_journal_paper_doi 10.1039/d0dt00838a
_journal_volume 49
_journal_year 2020
_chemical_formula_moiety '2(C23 H22 Co N5 O2), 3(ClO4), H2 O'
_chemical_formula_sum 'C46 H46 Cl3 Co2 N10 O17'
_chemical_formula_weight 1235.14
_space_group_IT_number 14
_space_group_name_Hall '-P 2ybc'
_space_group_name_H-M_alt 'P 1 21/c 1'
_symmetry_cell_setting monoclinic
_symmetry_space_group_name_H-M 'P 1 21/c 1'
_atom_sites_solution_hydrogens geom
_atom_sites_solution_primary direct
_atom_sites_solution_secondary difmap
_audit_creation_method SHELXL-97
_audit_update_record
;
2019-03-18 deposited with the CCDC.	2020-05-04 downloaded from the CCDC.
;
_cell_angle_alpha 90.00
_cell_angle_beta 94.530(6)
_cell_angle_gamma 90.00
_cell_formula_units_Z 4
_cell_length_a 12.563(5)
_cell_length_b 18.556(8)
_cell_length_c 23.167(10)
_cell_measurement_reflns_used 9816
_cell_measurement_temperature 293(2)
_cell_measurement_theta_max 25.58
_cell_measurement_theta_min 1.96
_cell_volume 5384(4)
_computing_cell_refinement 'Bruker SMART'
_computing_data_collection 'Bruker SMART'
_computing_data_reduction 'Bruker SAINT'
_computing_molecular_graphics WinGX
_computing_publication_material WinGX
_computing_structure_refinement 'SHELXL-97 (Sheldrick, 1997)'
_computing_structure_solution 'SHELXS-97 (Sheldrick, 1997)'
_diffrn_ambient_temperature 293(2)
_diffrn_measured_fraction_theta_full 0.963
_diffrn_measured_fraction_theta_max 0.963
_diffrn_measurement_device_type 'Bruker Apex SMART CCD area detector'
_diffrn_measurement_method 'phi and omega scans'
_diffrn_radiation_monochromator graphite
_diffrn_radiation_source 'fine-focus sealed tube'
_diffrn_radiation_type MoK\a
_diffrn_radiation_wavelength 0.71073
_diffrn_reflns_av_R_equivalents 0.0741
_diffrn_reflns_av_sigmaI/netI 0.0981
_diffrn_reflns_limit_h_max 15
_diffrn_reflns_limit_h_min -13
_diffrn_reflns_limit_k_max 22
_diffrn_reflns_limit_k_min -22
_diffrn_reflns_limit_l_max 28
_diffrn_reflns_limit_l_min -23
_diffrn_reflns_number 25699
_diffrn_reflns_theta_full 25.58
_diffrn_reflns_theta_max 25.58
_diffrn_reflns_theta_min 1.96
_exptl_absorpt_coefficient_mu 0.844
_exptl_absorpt_correction_T_max 0.873
_exptl_absorpt_correction_T_min 0.834
_exptl_absorpt_correction_type multi-scan
_exptl_absorpt_process_details '(SADABS; Bruker, 2000)'
_exptl_crystal_colour purple
_exptl_crystal_density_diffrn 1.524
_exptl_crystal_density_method 'not measured'
_exptl_crystal_description rod
_exptl_crystal_F_000 2532
_exptl_crystal_size_max 0.22
_exptl_crystal_size_mid 0.18
_exptl_crystal_size_min 0.16
_refine_diff_density_max 1.540
_refine_diff_density_min -0.797
_refine_diff_density_rms 0.117
_refine_ls_extinction_method none
_refine_ls_goodness_of_fit_ref 1.008
_refine_ls_hydrogen_treatment mixed
_refine_ls_matrix_type full
_refine_ls_number_parameters 708
_refine_ls_number_reflns 9731
_refine_ls_number_restraints 0
_refine_ls_restrained_S_all 1.008
_refine_ls_R_factor_all 0.1470
_refine_ls_R_factor_gt 0.0852
_refine_ls_shift/su_max 0.002
_refine_ls_shift/su_mean 0.000
_refine_ls_structure_factor_coef Fsqd
_refine_ls_weighting_details 'calc w=1/[\s^2^(Fo^2^)+(0.1543P)^2^+0.0000P] where P=(Fo^2^+2Fc^2^)/3'
_refine_ls_weighting_scheme calc
_refine_ls_wR_factor_gt 0.2221
_refine_ls_wR_factor_ref 0.2615
_reflns_number_gt 5487
_reflns_number_total 9731
_reflns_threshold_expression >2sigma(I)
_cod_data_source_file d0dt00838a2.cif
_cod_data_source_block shelxl
_cod_depositor_comments 'Adding full bibliography for 7704287--7704288.cif.'
_cod_original_sg_symbol_H-M 'P 21/c'
_cod_database_code 7704287

loop_
_symmetry_equiv_pos_as_xyz
'x, y, z'
'-x, y+1/2, -z+1/2'
'-x, -y, -z'
'x, -y-1/2, z-1/2'

loop_
_atom_site_label
_atom_site_type_symbol
_atom_site_fract_x
_atom_site_fract_y
_atom_site_fract_z
_atom_site_U_iso_or_equiv
_atom_site_adp_type
_atom_site_occupancy
_atom_site_symmetry_multiplicity
_atom_site_calc_flag
_atom_site_refinement_flags
_atom_site_disorder_assembly
_atom_site_disorder_group
Cl3 Cl 0.3461(3) -0.1189(3) -0.03025(19) 0.1252(12) Uani 1 1 d . . .
O13 O 0.2572(10) -0.0828(9) -0.0387(6) 0.236(7) Uani 1 1 d . . .
O14 O 0.3727(9) -0.1648(8) -0.0712(7) 0.216(6) Uani 1 1 d . . .
O15 O 0.4340(11) -0.0881(11) -0.0146(10) 0.311(11) Uani 1 1 d . . .
O16 O 0.3398(15) -0.1652(13) 0.0191(10) 0.341(15) Uani 1 1 d . . .
Co2 Co 0.16267(6) 0.14961(4) 0.12359(3) 0.0326(3) Uani 1 1 d . . .
Co1 Co 0.32642(7) 0.15426(5) 0.35743(3) 0.0350(3) Uani 1 1 d . . .
O2 O 0.3369(3) 0.1361(3) 0.27573(17) 0.0412(11) Uani 1 1 d . . .
H2A H 0.3760 0.0988 0.2717 0.062 Uiso 1 1 d R . .
H2B H 0.3651 0.1722 0.2597 0.062 Uiso 1 1 d R . .
O4 O 0.1834(3) 0.1195(3) 0.20295(17) 0.0404(10) Uani 1 1 d . . .
H4A H 0.1384 0.0861 0.2098 0.061 Uiso 1 1 d R . .
H4B H 0.1743 0.1552 0.2258 0.061 Uiso 1 1 d R . .
N6 N 0.0291(4) 0.1993(3) 0.1325(2) 0.0382(13) Uani 1 1 d . . .
N7 N 0.1435(4) 0.1828(3) 0.0466(2) 0.0362(12) Uani 1 1 d . . .
N2 N 0.3171(4) 0.1722(3) 0.4367(2) 0.0372(12) Uani 1 1 d . . .
N1 N 0.2432(4) 0.0701(3) 0.3720(2) 0.0398(13) Uani 1 1 d . . .
N3 N 0.4104(4) 0.2427(3) 0.3564(2) 0.0430(13) Uani 1 1 d . . .
O3 O 0.2011(4) 0.1710(3) -0.04522(18) 0.0577(14) Uani 1 1 d . . .
N10 N 0.2564(4) 0.2300(3) 0.1447(2) 0.0389(13) Uani 1 1 d . . .
O1 O 0.3931(4) 0.2377(3) 0.51336(19) 0.0598(14) Uani 1 1 d . . .
N8 N 0.2895(4) 0.1022(3) 0.0993(2) 0.0380(12) Uani 1 1 d . . .
N4 N 0.2052(4) 0.2166(3) 0.3373(2) 0.0399(13) Uani 1 1 d . . .
N5 N 0.4651(4) 0.1090(3) 0.3738(2) 0.0436(14) Uani 1 1 d . . .
N9 N 0.0944(4) 0.0587(3) 0.1027(2) 0.0361(12) Uani 1 1 d . . .
C40 C -0.0096(6) 0.0452(4) 0.0918(3) 0.0472(17) Uani 1 1 d . . .
H40 H -0.0579 0.0829 0.0940 0.057 Uiso 1 1 calc R . .
C45 C 0.3039(7) 0.3509(4) 0.1727(3) 0.056(2) Uani 1 1 d . . .
H45 H 0.2829 0.3970 0.1826 0.067 Uiso 1 1 calc R . .
C33 C 0.2079(5) 0.1585(4) 0.0084(3) 0.0401(16) Uani 1 1 d . . .
C46 C 0.2286(6) 0.2966(4) 0.1598(3) 0.0454(17) Uani 1 1 d . . .
H46 H 0.1566 0.3072 0.1617 0.054 Uiso 1 1 calc R . .
C17 C 0.1022(5) 0.2007(4) 0.3391(3) 0.0439(17) Uani 1 1 d . . .
H17 H 0.0823 0.1549 0.3505 0.053 Uiso 1 1 calc R . .
C24 C -0.0263(5) 0.2020(4) 0.1789(3) 0.0454(17) Uani 1 1 d . . .
H24 H 0.0014 0.1806 0.2131 0.054 Uiso 1 1 calc R . .
C3 C 0.1184(6) -0.0424(4) 0.4076(3) 0.0542(19) Uani 1 1 d . . .
H3 H 0.0734 -0.0789 0.4185 0.065 Uiso 1 1 calc R . .
C19 C 0.5470(6) 0.1509(4) 0.3596(3) 0.0534(19) Uani 1 1 d . . .
C13 C 0.2338(6) 0.2844(4) 0.3211(3) 0.0452(17) Uani 1 1 d . . .
C1 C 0.2096(6) 0.0161(4) 0.3369(3) 0.0491(18) Uani 1 1 d . . .
H1 H 0.2288 0.0170 0.2990 0.059 Uiso 1 1 calc R . .
C32 C -0.0107(5) 0.2314(4) 0.0815(3) 0.0423(16) Uani 1 1 d . . .
C8 C 0.2576(5) 0.1241(4) 0.4644(3) 0.0372(15) Uani 1 1 d . . .
C36 C 0.1644(6) 0.0047(4) 0.0989(3) 0.0456(17) Uani 1 1 d . . .
C9 C 0.2168(5) 0.0666(4) 0.4286(2) 0.0371(15) Uani 1 1 d . . .
C10 C 0.3784(5) 0.2268(4) 0.4612(3) 0.0447(16) Uani 1 1 d . . .
C42 C 0.3598(5) 0.2138(4) 0.1429(3) 0.0436(17) Uani 1 1 d . . .
C31 C 0.0515(5) 0.2254(3) 0.0338(3) 0.0375(15) Uani 1 1 d . . .
C30 C 0.0167(7) 0.2580(4) -0.0170(3) 0.0533(19) Uani 1 1 d . . .
H30 H 0.0582 0.2558 -0.0485 0.064 Uiso 1 1 calc R . .
C35 C 0.2772(6) 0.0249(4) 0.1147(3) 0.0514(18) Uani 1 1 d . . .
H35A H 0.3246 -0.0047 0.0937 0.062 Uiso 1 1 calc R . .
H35B H 0.2946 0.0179 0.1559 0.062 Uiso 1 1 calc R . .
C7 C 0.2317(6) 0.1246(4) 0.5223(3) 0.0439(16) Uani 1 1 d . . .
H7 H 0.2568 0.1612 0.5473 0.053 Uiso 1 1 calc R . .
C2 C 0.1488(6) -0.0406(4) 0.3534(3) 0.058(2) Uani 1 1 d . . .
H2 H 0.1290 -0.0772 0.3274 0.070 Uiso 1 1 calc R . .
C44 C 0.4097(7) 0.3341(5) 0.1703(3) 0.062(2) Uani 1 1 d . . .
H44 H 0.4614 0.3692 0.1792 0.075 Uiso 1 1 calc R . .
C15 C 0.0515(7) 0.3214(5) 0.3092(3) 0.060(2) Uani 1 1 d . . .
H15 H 0.0001 0.3568 0.3012 0.072 Uiso 1 1 calc R . .
C16 C 0.0230(6) 0.2525(5) 0.3240(3) 0.059(2) Uani 1 1 d . . .
H16 H -0.0488 0.2402 0.3241 0.070 Uiso 1 1 calc R . .
C27 C -0.1108(6) 0.2656(4) 0.0780(3) 0.0501(18) Uani 1 1 d . . .
C5 C 0.1304(6) 0.0150(4) 0.5084(3) 0.057(2) Uani 1 1 d . . .
H5 H 0.0887 -0.0205 0.5239 0.068 Uiso 1 1 calc R . .
C25 C -0.1246(7) 0.2362(5) 0.1774(4) 0.067(2) Uani 1 1 d . . .
H25 H -0.1623 0.2379 0.2103 0.080 Uiso 1 1 calc R . .
C43 C 0.4397(6) 0.2676(5) 0.1554(3) 0.055(2) Uani 1 1 d . . .
H43 H 0.5115 0.2567 0.1533 0.066 Uiso 1 1 calc R . .
C23 C 0.4862(6) 0.0437(4) 0.3981(3) 0.056(2) Uani 1 1 d . . .
H23 H 0.4306 0.0152 0.4094 0.068 Uiso 1 1 calc R . .
C14 C 0.1580(8) 0.3360(4) 0.3065(3) 0.062(2) Uani 1 1 d . . .
H14 H 0.1792 0.3813 0.2947 0.074 Uiso 1 1 calc R . .
C12 C 0.3508(6) 0.2944(4) 0.3172(3) 0.059(2) Uani 1 1 d . . .
H12A H 0.3684 0.2864 0.2777 0.071 Uiso 1 1 calc R . .
H12B H 0.3709 0.3433 0.3280 0.071 Uiso 1 1 calc R . .
C39 C -0.0474(7) -0.0216(4) 0.0773(3) 0.057(2) Uani 1 1 d . . .
H39 H -0.1204 -0.0294 0.0702 0.068 Uiso 1 1 calc R . .
C18 C 0.5141(6) 0.2213(4) 0.3339(3) 0.0548(19) Uani 1 1 d . . .
H18A H 0.5059 0.2175 0.2920 0.066 Uiso 1 1 calc R . .
H18B H 0.5681 0.2573 0.3442 0.066 Uiso 1 1 calc R . .
C4 C 0.1546(5) 0.0111(4) 0.4483(3) 0.0461(17) Uani 1 1 d . . .
C37 C 0.1332(7) -0.0645(4) 0.0839(3) 0.057(2) Uani 1 1 d . . .
H37 H 0.1823 -0.1016 0.0807 0.069 Uiso 1 1 calc R . .
C38 C 0.0216(8) -0.0758(4) 0.0735(3) 0.066(2) Uani 1 1 d . . .
H38 H -0.0039 -0.1217 0.0639 0.080 Uiso 1 1 calc R . .
C20 C 0.6493(7) 0.1259(6) 0.3666(4) 0.078(3) Uani 1 1 d . . .
H20 H 0.7053 0.1549 0.3565 0.093 Uiso 1 1 calc R . .
C29 C -0.0812(7) 0.2947(5) -0.0222(3) 0.066(2) Uani 1 1 d . . .
H29 H -0.1032 0.3170 -0.0570 0.080 Uiso 1 1 calc R . .
C26 C -0.1663(7) 0.2683(5) 0.1258(4) 0.067(2) Uani 1 1 d . . .
H26 H -0.2321 0.2914 0.1244 0.080 Uiso 1 1 calc R . .
C34 C 0.2927(6) 0.1095(4) 0.0354(3) 0.0527(19) Uani 1 1 d . . .
H34A H 0.2842 0.0622 0.0178 0.063 Uiso 1 1 calc R . .
H34B H 0.3621 0.1278 0.0270 0.063 Uiso 1 1 calc R . .
C21 C 0.6699(8) 0.0589(7) 0.3882(5) 0.089(3) Uani 1 1 d . . .
H21 H 0.7391 0.0407 0.3905 0.107 Uiso 1 1 calc R . .
C28 C -0.1437(8) 0.2983(5) 0.0220(4) 0.073(3) Uani 1 1 d . . .
H28 H -0.2090 0.3220 0.0169 0.087 Uiso 1 1 calc R . .
C11 C 0.4271(6) 0.2715(4) 0.4178(3) 0.0520(18) Uani 1 1 d . . .
H11A H 0.5031 0.2753 0.4283 0.062 Uiso 1 1 calc R . .
H11B H 0.3973 0.3197 0.4188 0.062 Uiso 1 1 calc R . .
C22 C 0.5901(8) 0.0196(5) 0.4062(4) 0.080(3) Uani 1 1 d . . .
H22 H 0.6046 -0.0245 0.4242 0.096 Uiso 1 1 calc R . .
C41 C 0.3849(5) 0.1375(4) 0.1308(3) 0.0508(19) Uani 1 1 d . . .
H41A H 0.4036 0.1124 0.1669 0.061 Uiso 1 1 calc R . .
H41B H 0.4454 0.1351 0.1073 0.061 Uiso 1 1 calc R . .
C6 C 0.1683(6) 0.0701(4) 0.5418(3) 0.0555(19) Uani 1 1 d . . .
H6 H 0.1509 0.0716 0.5801 0.067 Uiso 1 1 calc R . .
Cl1 Cl 0.2944(2) 0.85714(13) 0.22515(11) 0.0780(7) Uani 1 1 d . . .
O6 O 0.3324(7) 0.8448(9) 0.2817(6) 0.242(9) Uani 1 1 d . . .
O5 O 0.3782(7) 0.8828(4) 0.1946(4) 0.123(3) Uani 1 1 d . . .
O8 O 0.2127(7) 0.9080(5) 0.2254(3) 0.117(3) Uani 1 1 d . . .
O7 O 0.2493(8) 0.7938(5) 0.1968(5) 0.160(4) Uani 1 1 d . . .
Cl2 Cl 0.0951(2) 0.54182(17) 0.21270(15) 0.1005(9) Uani 1 1 d . . .
O10 O 0.1767(10) 0.5763(11) 0.2402(7) 0.272(10) Uani 1 1 d . . .
O12 O 0.0014(7) 0.5454(5) 0.2411(4) 0.132(3) Uani 1 1 d . . .
O11 O 0.1149(9) 0.4683(5) 0.2020(4) 0.159(4) Uani 1 1 d . . .
O9 O 0.0712(8) 0.5695(7) 0.1527(5) 0.175(5) Uani 1 1 d . . .
O17 O 0.4642(6) 0.0206(4) 0.2537(3) 0.100(2) Uani 1 1 d G . .
H17A H 0.5111 -0.0076 0.2695 0.150 Uiso 1 1 d G . .
H17B H 0.4598 0.0144 0.2172 0.150 Uiso 1 1 d G . .

loop_
_atom_site_aniso_label
_atom_site_aniso_U_11
_atom_site_aniso_U_22
_atom_site_aniso_U_33
_atom_site_aniso_U_23
_atom_site_aniso_U_13
_atom_site_aniso_U_12
Cl3 0.0711(19) 0.166(3) 0.139(3) -0.037(3) 0.0108(19) 0.014(2)
O13 0.141(9) 0.352(19) 0.215(13) 0.031(12) 0.006(8) 0.163(12)
O14 0.119(9) 0.280(15) 0.259(15) -0.110(12) 0.076(9) 0.004(9)
O15 0.122(10) 0.37(2) 0.43(3) -0.16(2) -0.025(13) -0.081(13)
O16 0.207(16) 0.47(3) 0.36(3) 0.24(2) 0.151(17) 0.129(19)
Co2 0.0346(5) 0.0403(5) 0.0227(4) -0.0005(3) 0.0013(3) -0.0038(4)
Co1 0.0366(5) 0.0440(6) 0.0240(4) 0.0002(3) 0.0002(3) 0.0025(4)
O2 0.044(3) 0.052(3) 0.027(2) 0.0008(19) 0.0023(19) 0.003(2)
O4 0.041(2) 0.050(3) 0.030(2) 0.0011(19) 0.0013(19) -0.008(2)
N6 0.040(3) 0.044(3) 0.030(3) -0.006(2) 0.001(2) 0.001(3)
N7 0.043(3) 0.041(3) 0.025(3) 0.005(2) 0.006(2) -0.012(3)
N2 0.043(3) 0.039(3) 0.029(3) -0.002(2) -0.001(2) 0.000(3)
N1 0.050(3) 0.038(3) 0.031(3) -0.004(2) -0.003(2) 0.010(3)
N3 0.042(3) 0.054(4) 0.032(3) 0.009(2) -0.001(2) -0.004(3)
O3 0.063(3) 0.086(4) 0.025(2) -0.004(2) 0.008(2) -0.017(3)
N10 0.043(3) 0.049(4) 0.024(3) -0.003(2) -0.001(2) -0.006(3)
O1 0.079(4) 0.068(4) 0.031(3) -0.014(2) -0.007(2) -0.011(3)
N8 0.037(3) 0.043(3) 0.034(3) 0.000(2) 0.003(2) 0.007(2)
N4 0.039(3) 0.051(4) 0.029(3) -0.002(2) -0.002(2) 0.003(3)
N5 0.042(3) 0.055(4) 0.034(3) -0.003(3) 0.000(2) 0.003(3)
N9 0.042(3) 0.038(3) 0.028(3) -0.002(2) 0.004(2) -0.002(3)
C40 0.054(4) 0.045(4) 0.043(4) -0.001(3) 0.002(3) -0.008(4)
C45 0.082(6) 0.047(5) 0.037(4) -0.007(3) -0.003(4) -0.007(4)
C33 0.045(4) 0.050(4) 0.025(3) -0.003(3) 0.003(3) -0.011(3)
C46 0.055(4) 0.052(5) 0.028(3) 0.002(3) -0.002(3) -0.006(4)
C17 0.047(4) 0.056(5) 0.028(3) -0.009(3) -0.003(3) 0.006(3)
C24 0.042(4) 0.059(5) 0.036(4) -0.008(3) 0.005(3) 0.003(3)
C3 0.057(5) 0.043(4) 0.062(5) 0.006(4) 0.005(4) -0.013(4)
C19 0.038(4) 0.074(6) 0.047(4) -0.008(4) 0.005(3) -0.002(4)
C13 0.050(4) 0.051(5) 0.033(3) 0.006(3) -0.003(3) 0.007(4)
C1 0.063(5) 0.047(4) 0.037(4) -0.007(3) 0.006(3) -0.006(4)
C32 0.042(4) 0.047(4) 0.037(4) 0.004(3) -0.007(3) -0.001(3)
C8 0.041(4) 0.042(4) 0.027(3) 0.005(3) -0.003(3) 0.011(3)
C36 0.052(4) 0.051(5) 0.034(4) 0.002(3) 0.002(3) -0.004(4)
C9 0.039(3) 0.046(4) 0.027(3) 0.005(3) 0.006(3) 0.004(3)
C10 0.050(4) 0.045(4) 0.039(4) -0.004(3) 0.000(3) 0.004(3)
C42 0.046(4) 0.058(5) 0.027(3) 0.000(3) 0.004(3) -0.012(4)
C31 0.046(4) 0.036(4) 0.029(3) -0.002(3) -0.003(3) -0.008(3)
C30 0.077(5) 0.049(5) 0.032(4) 0.000(3) -0.007(3) -0.004(4)
C35 0.050(4) 0.057(5) 0.047(4) 0.008(3) 0.005(3) 0.003(4)
C7 0.056(4) 0.042(4) 0.035(4) 0.001(3) 0.004(3) 0.006(3)
C2 0.067(5) 0.045(5) 0.063(5) -0.005(4) 0.005(4) -0.008(4)
C44 0.073(6) 0.057(6) 0.053(5) 0.008(4) -0.018(4) -0.030(5)
C15 0.072(6) 0.064(6) 0.042(4) -0.005(4) -0.007(4) 0.031(5)
C16 0.042(4) 0.094(7) 0.039(4) -0.013(4) 0.001(3) 0.016(4)
C27 0.044(4) 0.049(4) 0.056(5) -0.004(3) -0.005(3) 0.007(3)
C5 0.062(5) 0.058(5) 0.053(5) 0.020(4) 0.012(4) -0.007(4)
C25 0.070(6) 0.076(6) 0.056(5) -0.014(4) 0.011(4) 0.000(5)
C43 0.039(4) 0.077(6) 0.047(4) 0.004(4) -0.002(3) -0.014(4)
C23 0.054(5) 0.061(5) 0.054(4) 0.011(4) 0.004(4) 0.024(4)
C14 0.094(7) 0.045(5) 0.045(4) 0.008(3) -0.002(4) 0.014(4)
C12 0.064(5) 0.059(5) 0.054(4) 0.022(4) -0.002(4) -0.007(4)
C39 0.063(5) 0.051(5) 0.056(5) -0.002(4) -0.003(4) -0.012(4)
C18 0.043(4) 0.059(5) 0.063(5) 0.001(4) 0.006(4) -0.010(4)
C4 0.048(4) 0.046(4) 0.043(4) 0.009(3) -0.001(3) 0.003(3)
C37 0.069(5) 0.041(4) 0.061(5) -0.002(4) 0.006(4) 0.000(4)
C38 0.091(7) 0.041(5) 0.066(5) -0.007(4) 0.002(5) -0.020(5)
C20 0.044(5) 0.107(8) 0.083(6) 0.010(6) 0.007(4) 0.001(5)
C29 0.087(6) 0.075(6) 0.035(4) 0.006(4) -0.012(4) 0.019(5)
C26 0.065(5) 0.066(6) 0.069(6) -0.009(4) -0.002(4) 0.016(4)
C34 0.064(5) 0.059(5) 0.038(4) 0.000(3) 0.019(3) 0.001(4)
C21 0.053(5) 0.118(9) 0.097(7) 0.027(7) 0.003(5) 0.028(6)
C28 0.077(6) 0.060(6) 0.076(6) -0.009(4) -0.029(5) 0.013(5)
C11 0.063(5) 0.049(4) 0.043(4) -0.011(3) 0.000(3) -0.015(4)
C22 0.071(6) 0.072(6) 0.096(7) 0.017(5) -0.002(5) 0.019(5)
C41 0.035(4) 0.070(5) 0.047(4) -0.007(3) 0.002(3) -0.009(4)
C6 0.068(5) 0.067(5) 0.032(4) 0.007(3) 0.008(3) 0.000(4)
Cl1 0.0725(15) 0.0719(16) 0.0928(17) 0.0130(13) 0.0273(13) 0.0107(13)
O6 0.068(5) 0.45(2) 0.202(12) 0.211(14) 0.004(6) 0.042(8)
O5 0.132(7) 0.085(5) 0.164(8) 0.007(5) 0.089(6) -0.019(5)
O8 0.116(6) 0.149(7) 0.085(5) -0.012(5) 0.004(4) 0.052(6)
O7 0.148(8) 0.115(7) 0.227(12) -0.056(7) 0.081(8) -0.049(6)
Cl2 0.0567(15) 0.109(2) 0.137(3) -0.0299(19) 0.0146(15) 0.0138(15)
O10 0.113(9) 0.45(3) 0.252(16) -0.176(16) 0.015(9) -0.090(12)
O12 0.092(5) 0.162(8) 0.145(7) -0.069(6) 0.029(5) -0.008(5)
O11 0.189(10) 0.133(8) 0.162(9) 0.019(6) 0.057(7) 0.092(7)
O9 0.140(9) 0.214(12) 0.174(10) 0.084(9) 0.019(7) 0.043(8)
O17 0.099(5) 0.107(6) 0.090(5) -0.027(4) -0.021(4) 0.039(4)

loop_
_atom_type_symbol
_atom_type_description
_atom_type_scat_dispersion_real
_atom_type_scat_dispersion_imag
_atom_type_scat_source
C C 0.0033 0.0016 'International Tables Vol C Tables 4.2.6.8 and 6.1.1.4'
H H 0.0000 0.0000 'International Tables Vol C Tables 4.2.6.8 and 6.1.1.4'
N N 0.0061 0.0033 'International Tables Vol C Tables 4.2.6.8 and 6.1.1.4'
O O 0.0106 0.0060 'International Tables Vol C Tables 4.2.6.8 and 6.1.1.4'
Cl Cl 0.1484 0.1585 'International Tables Vol C Tables 4.2.6.8 and 6.1.1.4'
Co Co 0.3494 0.9721 'International Tables Vol C Tables 4.2.6.8 and 6.1.1.4'

loop_
_geom_angle_atom_site_label_1
_geom_angle_atom_site_label_2
_geom_angle_atom_site_label_3
_geom_angle
_geom_angle_site_symmetry_1
_geom_angle_site_symmetry_3
_geom_angle_publ_flag
O15 Cl3 O13 121.8(13) . . ?
O15 Cl3 O14 103.2(10) . . ?
O13 Cl3 O14 118.7(10) . . ?
O15 Cl3 O16 98.3(15) . . ?
O13 Cl3 O16 109.0(9) . . ?
O14 Cl3 O16 102.5(14) . . ?
N7 Co2 O4 177.8(2) . . ?
N7 Co2 N9 91.6(2) . . ?
O4 Co2 N9 90.5(2) . . ?
N7 Co2 N10 91.0(2) . . ?
O4 Co2 N10 87.06(19) . . ?
N9 Co2 N10 168.9(2) . . ?
N7 Co2 N6 84.2(2) . . ?
O4 Co2 N6 95.1(2) . . ?
N9 Co2 N6 94.1(2) . . ?
N10 Co2 N6 96.9(2) . . ?
N7 Co2 N8 85.4(2) . . ?
O4 Co2 N8 95.3(2) . . ?
N9 Co2 N8 83.7(2) . . ?
N10 Co2 N8 85.7(2) . . ?
N6 Co2 N8 169.3(2) . . ?
N2 Co1 N1 84.0(2) . . ?
N2 Co1 O2 179.6(2) . . ?
N1 Co1 O2 96.3(2) . . ?
N2 Co1 N4 91.3(2) . . ?
N1 Co1 N4 95.7(2) . . ?
O2 Co1 N4 88.94(19) . . ?
N2 Co1 N5 90.5(2) . . ?
N1 Co1 N5 96.1(2) . . ?
O2 Co1 N5 89.2(2) . . ?
N4 Co1 N5 168.2(2) . . ?
N2 Co1 N3 86.5(2) . . ?
N1 Co1 N3 170.4(2) . . ?
O2 Co1 N3 93.2(2) . . ?
N4 Co1 N3 84.8(2) . . ?
N5 Co1 N3 83.6(2) . . ?
Co1 O2 H2A 109.3 . . ?
Co1 O2 H2B 110.5 . . ?
H2A O2 H2B 108.9 . . ?
Co2 O4 H4A 110.1 . . ?
Co2 O4 H4B 110.4 . . ?
H4A O4 H4B 108.7 . . ?
C24 N6 C32 120.0(6) . . ?
C24 N6 Co2 128.2(5) . . ?
C32 N6 Co2 111.7(4) . . ?
C33 N7 C31 125.7(5) . . ?
C33 N7 Co2 118.8(4) . . ?
C31 N7 Co2 115.1(4) . . ?
C8 N2 C10 127.0(5) . . ?
C8 N2 Co1 115.2(4) . . ?
C10 N2 Co1 117.4(4) . . ?
C1 N1 C9 117.0(6) . . ?
C1 N1 Co1 130.6(5) . . ?
C9 N1 Co1 112.4(4) . . ?
C12 N3 C18 111.7(5) . . ?
C12 N3 C11 111.8(6) . . ?
C18 N3 C11 111.2(5) . . ?
C12 N3 Co1 107.7(4) . . ?
C18 N3 Co1 105.5(4) . . ?
C11 N3 Co1 108.6(4) . . ?
C42 N10 C46 119.3(6) . . ?
C42 N10 Co2 113.1(5) . . ?
C46 N10 Co2 127.7(5) . . ?
C35 N8 C34 109.7(5) . . ?
C35 N8 C41 113.4(5) . . ?
C34 N8 C41 111.1(5) . . ?
C35 N8 Co2 105.3(4) . . ?
C34 N8 Co2 109.5(4) . . ?
C41 N8 Co2 107.6(4) . . ?
C17 N4 C13 119.2(6) . . ?
C17 N4 Co1 127.4(5) . . ?
C13 N4 Co1 113.4(4) . . ?
C19 N5 C23 119.3(6) . . ?
C19 N5 Co1 113.1(5) . . ?
C23 N5 Co1 127.6(5) . . ?
C40 N9 C36 119.0(6) . . ?
C40 N9 Co2 128.2(5) . . ?
C36 N9 Co2 112.8(4) . . ?
N9 C40 C39 122.4(7) . . ?
N9 C40 H40 118.8 . . ?
C39 C40 H40 118.8 . . ?
C44 C45 C46 118.1(7) . . ?
C44 C45 H45 121.0 . . ?
C46 C45 H45 121.0 . . ?
O3 C33 N7 126.8(6) . . ?
O3 C33 C34 120.9(6) . . ?
N7 C33 C34 112.3(5) . . ?
N10 C46 C45 122.3(7) . . ?
N10 C46 H46 118.8 . . ?
C45 C46 H46 118.8 . . ?
N4 C17 C16 120.8(7) . . ?
N4 C17 H17 119.6 . . ?
C16 C17 H17 119.6 . . ?
N6 C24 C25 121.4(7) . . ?
N6 C24 H24 119.3 . . ?
C25 C24 H24 119.3 . . ?
C2 C3 C4 120.2(7) . . ?
C2 C3 H3 119.9 . . ?
C4 C3 H3 119.9 . . ?
N5 C19 C20 120.3(8) . . ?
N5 C19 C18 114.3(6) . . ?
C20 C19 C18 125.3(8) . . ?
N4 C13 C14 121.1(7) . . ?
N4 C13 C12 114.3(6) . . ?
C14 C13 C12 124.5(7) . . ?
N1 C1 C2 124.1(7) . . ?
N1 C1 H1 118.0 . . ?
C2 C1 H1 118.0 . . ?
N6 C32 C27 120.3(6) . . ?
N6 C32 C31 116.9(6) . . ?
C27 C32 C31 122.7(6) . . ?
N2 C8 C7 128.7(6) . . ?
N2 C8 C9 113.7(5) . . ?
C7 C8 C9 117.5(6) . . ?
N9 C36 C37 122.5(7) . . ?
N9 C36 C35 114.4(6) . . ?
C37 C36 C35 123.0(7) . . ?
N1 C9 C4 122.1(6) . . ?
N1 C9 C8 114.6(6) . . ?
C4 C9 C8 123.2(6) . . ?
O1 C10 N2 124.6(6) . . ?
O1 C10 C11 122.8(6) . . ?
N2 C10 C11 112.6(5) . . ?
N10 C42 C43 120.4(7) . . ?
N10 C42 C41 116.2(6) . . ?
C43 C42 C41 123.3(7) . . ?
C30 C31 C32 118.9(6) . . ?
C30 C31 N7 129.1(6) . . ?
C32 C31 N7 112.0(5) . . ?
C31 C30 C29 120.5(7) . . ?
C31 C30 H30 119.7 . . ?
C29 C30 H30 119.7 . . ?
C36 C35 N8 107.4(6) . . ?
C36 C35 H35A 110.2 . . ?
N8 C35 H35A 110.2 . . ?
C36 C35 H35B 110.2 . . ?
N8 C35 H35B 110.2 . . ?
H35A C35 H35B 108.5 . . ?
C6 C7 C8 119.3(7) . . ?
C6 C7 H7 120.4 . . ?
C8 C7 H7 120.4 . . ?
C3 C2 C1 119.2(7) . . ?
C3 C2 H2 120.4 . . ?
C1 C2 H2 120.4 . . ?
C43 C44 C45 120.7(7) . . ?
C43 C44 H44 119.6 . . ?
C45 C44 H44 119.6 . . ?
C14 C15 C16 117.9(7) . . ?
C14 C15 H15 121.0 . . ?
C16 C15 H15 121.0 . . ?
C15 C16 C17 120.1(7) . . ?
C15 C16 H16 119.9 . . ?
C17 C16 H16 119.9 . . ?
C26 C27 C32 119.0(7) . . ?
C26 C27 C28 125.7(7) . . ?
C32 C27 C28 115.3(7) . . ?
C6 C5 C4 119.9(7) . . ?
C6 C5 H5 120.1 . . ?
C4 C5 H5 120.1 . . ?
C24 C25 C26 119.2(8) . . ?
C24 C25 H25 120.4 . . ?
C26 C25 H25 120.4 . . ?
C44 C43 C42 119.2(7) . . ?
C44 C43 H43 120.4 . . ?
C42 C43 H43 120.4 . . ?
N5 C23 C22 119.9(8) . . ?
N5 C23 H23 120.0 . . ?
C22 C23 H23 120.0 . . ?
C15 C14 C13 120.7(8) . . ?
C15 C14 H14 119.6 . . ?
C13 C14 H14 119.6 . . ?
N3 C12 C13 109.6(6) . . ?
N3 C12 H12A 109.8 . . ?
C13 C12 H12A 109.8 . . ?
N3 C12 H12B 109.8 . . ?
C13 C12 H12B 109.8 . . ?
H12A C12 H12B 108.2 . . ?
C38 C39 C40 119.1(8) . . ?
C38 C39 H39 120.4 . . ?
C40 C39 H39 120.4 . . ?
C19 C18 N3 108.5(6) . . ?
C19 C18 H18A 110.0 . . ?
N3 C18 H18A 110.0 . . ?
C19 C18 H18B 110.0 . . ?
N3 C18 H18B 110.0 . . ?
H18A C18 H18B 108.4 . . ?
C9 C4 C3 117.2(6) . . ?
C9 C4 C5 116.4(6) . . ?
C3 C4 C5 126.3(7) . . ?
C36 C37 C38 115.9(7) . . ?
C36 C37 H37 122.0 . . ?
C38 C37 H37 122.0 . . ?
C39 C38 C37 121.0(7) . . ?
C39 C38 H38 119.5 . . ?
C37 C38 H38 119.5 . . ?
C21 C20 C19 120.4(9) . . ?
C21 C20 H20 119.8 . . ?
C19 C20 H20 119.8 . . ?
C28 C29 C30 121.5(7) . . ?
C28 C29 H29 119.3 . . ?
C30 C29 H29 119.3 . . ?
C27 C26 C25 120.0(8) . . ?
C27 C26 H26 120.0 . . ?
C25 C26 H26 120.0 . . ?
N8 C34 C33 113.3(5) . . ?
N8 C34 H34A 108.9 . . ?
C33 C34 H34A 108.9 . . ?
N8 C34 H34B 108.9 . . ?
C33 C34 H34B 108.9 . . ?
H34A C34 H34B 107.7 . . ?
C22 C21 C20 119.4(9) . . ?
C22 C21 H21 120.3 . . ?
C20 C21 H21 120.3 . . ?
C29 C28 C27 121.0(8) . . ?
C29 C28 H28 119.5 . . ?
C27 C28 H28 119.5 . . ?
C10 C11 N3 114.0(5) . . ?
C10 C11 H11A 108.7 . . ?
N3 C11 H11A 108.7 . . ?
C10 C11 H11B 108.7 . . ?
N3 C11 H11B 108.7 . . ?
H11A C11 H11B 107.6 . . ?
C21 C22 C23 120.5(9) . . ?
C21 C22 H22 119.8 . . ?
C23 C22 H22 119.8 . . ?
C42 C41 N8 109.6(6) . . ?
C42 C41 H41A 109.8 . . ?
N8 C41 H41A 109.8 . . ?
C42 C41 H41B 109.8 . . ?
N8 C41 H41B 109.8 . . ?
H41A C41 H41B 108.2 . . ?
C5 C6 C7 123.6(7) . . ?
C5 C6 H6 118.2 . . ?
C7 C6 H6 118.2 . . ?
O6 Cl1 O8 108.0(7) . . ?
O6 Cl1 O5 108.7(6) . . ?
O8 Cl1 O5 110.8(5) . . ?
O6 Cl1 O7 113.1(9) . . ?
O8 Cl1 O7 106.9(6) . . ?
O5 Cl1 O7 109.4(5) . . ?
O10 Cl2 O12 113.6(7) . . ?
O10 Cl2 O11 114.2(10) . . ?
O12 Cl2 O11 107.2(6) . . ?
O10 Cl2 O9 111.9(11) . . ?
O12 Cl2 O9 108.0(6) . . ?
O11 Cl2 O9 101.2(7) . . ?
H17A O17 H17B 109.5 . . ?

loop_
_geom_bond_atom_site_label_1
_geom_bond_atom_site_label_2
_geom_bond_distance
_geom_bond_site_symmetry_2
_geom_bond_publ_flag
Cl3 O15 1.270(12) . ?
Cl3 O13 1.304(9) . ?
Cl3 O14 1.337(12) . ?
Cl3 O16 1.437(16) . ?
Co2 N7 1.885(5) . ?
Co2 O4 1.920(4) . ?
Co2 N9 1.936(5) . ?
Co2 N10 1.939(5) . ?
Co2 N6 1.941(5) . ?
Co2 N8 1.942(5) . ?
Co1 N2 1.879(5) . ?
Co1 N1 1.924(6) . ?
Co1 O2 1.937(4) . ?
Co1 N4 1.939(5) . ?
Co1 N5 1.944(5) . ?
Co1 N3 1.952(6) . ?
O2 H2A 0.8567 . ?
O2 H2B 0.8574 . ?
O4 H4A 0.8623 . ?
O4 H4B 0.8620 . ?
N6 C24 1.325(8) . ?
N6 C32 1.382(8) . ?
N7 C33 1.325(8) . ?
N7 C31 1.412(8) . ?
N2 C8 1.357(8) . ?
N2 C10 1.369(8) . ?
N1 C1 1.338(8) . ?
N1 C9 1.377(8) . ?
N3 C12 1.483(9) . ?
N3 C18 1.496(9) . ?
N3 C11 1.518(8) . ?
O3 C33 1.259(7) . ?
N10 C42 1.338(8) . ?
N10 C46 1.339(8) . ?
O1 C10 1.224(7) . ?
N8 C35 1.490(9) . ?
N8 C34 1.491(8) . ?
N8 C41 1.503(8) . ?
N4 C17 1.332(8) . ?
N4 C13 1.369(9) . ?
N5 C19 1.350(9) . ?
N5 C23 1.353(9) . ?
N9 C40 1.335(9) . ?
N9 C36 1.341(9) . ?
C40 C39 1.359(10) . ?
C40 H40 0.9300 . ?
C45 C44 1.370(12) . ?
C45 C46 1.398(10) . ?
C45 H45 0.9300 . ?
C33 C34 1.499(10) . ?
C46 H46 0.9300 . ?
C17 C16 1.406(10) . ?
C17 H17 0.9300 . ?
C24 C25 1.386(10) . ?
C24 H24 0.9300 . ?
C3 C2 1.341(10) . ?
C3 C4 1.421(10) . ?
C3 H3 0.9300 . ?
C19 C20 1.365(11) . ?
C19 C18 1.481(11) . ?
C13 C14 1.373(10) . ?
C13 C12 1.491(10) . ?
C1 C2 1.372(10) . ?
C1 H1 0.9300 . ?
C32 C27 1.406(9) . ?
C32 C31 1.407(9) . ?
C8 C7 1.405(9) . ?
C8 C9 1.424(9) . ?
C36 C37 1.380(10) . ?
C36 C35 1.483(10) . ?
C9 C4 1.391(9) . ?
C10 C11 1.474(10) . ?
C42 C43 1.428(10) . ?
C42 C41 1.482(10) . ?
C31 C30 1.363(9) . ?
C30 C29 1.403(11) . ?
C30 H30 0.9300 . ?
C35 H35A 0.9700 . ?
C35 H35B 0.9700 . ?
C7 C6 1.386(10) . ?
C7 H7 0.9300 . ?
C2 H2 0.9300 . ?
C44 C43 1.343(11) . ?
C44 H44 0.9300 . ?
C15 C14 1.371(12) . ?
C15 C16 1.379(12) . ?
C15 H15 0.9300 . ?
C16 H16 0.9300 . ?
C27 C26 1.356(11) . ?
C27 C28 1.462(11) . ?
C5 C6 1.346(10) . ?
C5 C4 1.451(10) . ?
C5 H5 0.9300 . ?
C25 C26 1.399(11) . ?
C25 H25 0.9300 . ?
C43 H43 0.9300 . ?
C23 C22 1.380(11) . ?
C23 H23 0.9300 . ?
C14 H14 0.9300 . ?
C12 H12A 0.9700 . ?
C12 H12B 0.9700 . ?
C39 C38 1.336(11) . ?
C39 H39 0.9300 . ?
C18 H18A 0.9700 . ?
C18 H18B 0.9700 . ?
C37 C38 1.418(11) . ?
C37 H37 0.9300 . ?
C38 H38 0.9300 . ?
C20 C21 1.357(13) . ?
C20 H20 0.9300 . ?
C29 C28 1.339(12) . ?
C29 H29 0.9300 . ?
C26 H26 0.9300 . ?
C34 H34A 0.9700 . ?
C34 H34B 0.9700 . ?
C21 C22 1.333(13) . ?
C21 H21 0.9300 . ?
C28 H28 0.9300 . ?
C11 H11A 0.9700 . ?
C11 H11B 0.9700 . ?
C22 H22 0.9300 . ?
C41 H41A 0.9700 . ?
C41 H41B 0.9700 . ?
C6 H6 0.9300 . ?
Cl1 O6 1.378(11) . ?
Cl1 O8 1.395(8) . ?
Cl1 O5 1.397(7) . ?
Cl1 O7 1.441(9) . ?
Cl2 O10 1.327(11) . ?
Cl2 O12 1.396(8) . ?
Cl2 O11 1.413(9) . ?
Cl2 O9 1.490(10) . ?
O17 H17A 0.8499 . ?
O17 H17B 0.8500 . ?

loop_
_geom_torsion_atom_site_label_1
_geom_torsion_atom_site_label_2
_geom_torsion_atom_site_label_3
_geom_torsion_atom_site_label_4
_geom_torsion
_geom_torsion_site_symmetry_1
_geom_torsion_site_symmetry_2
_geom_torsion_site_symmetry_3
_geom_torsion_site_symmetry_4
_geom_torsion_publ_flag
N7 Co2 N6 C24 176.9(6) . . . . ?
O4 Co2 N6 C24 -5.2(6) . . . . ?
N9 Co2 N6 C24 85.7(6) . . . . ?
N10 Co2 N6 C24 -92.9(6) . . . . ?
N8 Co2 N6 C24 163.4(11) . . . . ?
N7 Co2 N6 C32 0.5(4) . . . . ?
O4 Co2 N6 C32 178.4(4) . . . . ?
N9 Co2 N6 C32 -90.7(4) . . . . ?
N10 Co2 N6 C32 90.7(4) . . . . ?
N8 Co2 N6 C32 -13.0(15) . . . . ?
O4 Co2 N7 C33 117(5) . . . . ?
N9 Co2 N7 C33 -77.2(5) . . . . ?
N10 Co2 N7 C33 92.1(5) . . . . ?
N6 Co2 N7 C33 -171.1(5) . . . . ?
N8 Co2 N7 C33 6.4(5) . . . . ?
O4 Co2 N7 C31 -70(5) . . . . ?
N9 Co2 N7 C31 95.3(4) . . . . ?
N10 Co2 N7 C31 -95.4(4) . . . . ?
N6 Co2 N7 C31 1.4(4) . . . . ?
N8 Co2 N7 C31 178.9(4) . . . . ?
N1 Co1 N2 C8 -2.8(4) . . . . ?
O2 Co1 N2 C8 -146(36) . . . . ?
N4 Co1 N2 C8 92.8(5) . . . . ?
N5 Co1 N2 C8 -98.8(5) . . . . ?
N3 Co1 N2 C8 177.6(5) . . . . ?
N1 Co1 N2 C10 171.0(5) . . . . ?
O2 Co1 N2 C10 28(37) . . . . ?
N4 Co1 N2 C10 -93.4(5) . . . . ?
N5 Co1 N2 C10 74.9(5) . . . . ?
N3 Co1 N2 C10 -8.7(5) . . . . ?
N2 Co1 N1 C1 -176.9(6) . . . . ?
O2 Co1 N1 C1 2.9(6) . . . . ?
N4 Co1 N1 C1 92.5(6) . . . . ?
N5 Co1 N1 C1 -87.0(6) . . . . ?
N3 Co1 N1 C1 -174.7(12) . . . . ?
N2 Co1 N1 C9 2.1(4) . . . . ?
O2 Co1 N1 C9 -178.1(4) . . . . ?
N4 Co1 N1 C9 -88.5(4) . . . . ?
N5 Co1 N1 C9 92.0(4) . . . . ?
N3 Co1 N1 C9 4.3(16) . . . . ?
N2 Co1 N3 C12 -117.3(5) . . . . ?
N1 Co1 N3 C12 -119.5(13) . . . . ?
O2 Co1 N3 C12 62.9(5) . . . . ?
N4 Co1 N3 C12 -25.7(5) . . . . ?
N5 Co1 N3 C12 151.8(5) . . . . ?
N2 Co1 N3 C18 123.3(4) . . . . ?
N1 Co1 N3 C18 121.1(13) . . . . ?
O2 Co1 N3 C18 -56.5(4) . . . . ?
N4 Co1 N3 C18 -145.1(4) . . . . ?
N5 Co1 N3 C18 32.4(4) . . . . ?
N2 Co1 N3 C11 4.0(4) . . . . ?
N1 Co1 N3 C11 1.8(16) . . . . ?
O2 Co1 N3 C11 -175.8(4) . . . . ?
N4 Co1 N3 C11 95.6(4) . . . . ?
N5 Co1 N3 C11 -86.9(4) . . . . ?
N7 Co2 N10 C42 -95.5(4) . . . . ?
O4 Co2 N10 C42 85.4(4) . . . . ?
N9 Co2 N10 C42 7.8(13) . . . . ?
N6 Co2 N10 C42 -179.8(4) . . . . ?
N8 Co2 N10 C42 -10.2(4) . . . . ?
N7 Co2 N10 C46 84.0(5) . . . . ?
O4 Co2 N10 C46 -95.0(5) . . . . ?
N9 Co2 N10 C46 -172.6(9) . . . . ?
N6 Co2 N10 C46 -0.2(5) . . . . ?
N8 Co2 N10 C46 169.4(5) . . . . ?
N7 Co2 N8 C35 -125.3(4) . . . . ?
O4 Co2 N8 C35 56.8(4) . . . . ?
N9 Co2 N8 C35 -33.1(4) . . . . ?
N10 Co2 N8 C35 143.4(4) . . . . ?
N6 Co2 N8 C35 -111.8(12) . . . . ?
N7 Co2 N8 C34 -7.4(4) . . . . ?
O4 Co2 N8 C34 174.6(4) . . . . ?
N9 Co2 N8 C34 84.7(4) . . . . ?
N10 Co2 N8 C34 -98.7(4) . . . . ?
N6 Co2 N8 C34 6.0(15) . . . . ?
N7 Co2 N8 C41 113.4(4) . . . . ?
O4 Co2 N8 C41 -64.5(4) . . . . ?
N9 Co2 N8 C41 -154.4(4) . . . . ?
N10 Co2 N8 C41 22.1(4) . . . . ?
N6 Co2 N8 C41 126.9(12) . . . . ?
N2 Co1 N4 C17 -79.8(5) . . . . ?
N1 Co1 N4 C17 4.3(5) . . . . ?
O2 Co1 N4 C17 100.5(5) . . . . ?
N5 Co1 N4 C17 -178.3(9) . . . . ?
N3 Co1 N4 C17 -166.1(5) . . . . ?
N2 Co1 N4 C13 98.4(4) . . . . ?
N1 Co1 N4 C13 -177.5(4) . . . . ?
O2 Co1 N4 C13 -81.3(4) . . . . ?
N5 Co1 N4 C13 -0.1(13) . . . . ?
N3 Co1 N4 C13 12.1(4) . . . . ?
N2 Co1 N5 C19 -105.2(5) . . . . ?
N1 Co1 N5 C19 170.8(5) . . . . ?
O2 Co1 N5 C19 74.5(5) . . . . ?
N4 Co1 N5 C19 -6.7(13) . . . . ?
N3 Co1 N5 C19 -18.9(5) . . . . ?
N2 Co1 N5 C23 73.3(6) . . . . ?
N1 Co1 N5 C23 -10.7(6) . . . . ?
O2 Co1 N5 C23 -107.0(6) . . . . ?
N4 Co1 N5 C23 171.8(9) . . . . ?
N3 Co1 N5 C23 159.7(6) . . . . ?
N7 Co2 N9 C40 -76.3(5) . . . . ?
O4 Co2 N9 C40 103.2(5) . . . . ?
N10 Co2 N9 C40 -179.5(9) . . . . ?
N6 Co2 N9 C40 8.0(6) . . . . ?
N8 Co2 N9 C40 -161.5(5) . . . . ?
N7 Co2 N9 C36 103.0(4) . . . . ?
O4 Co2 N9 C36 -77.6(4) . . . . ?
N10 Co2 N9 C36 -0.4(13) . . . . ?
N6 Co2 N9 C36 -172.8(4) . . . . ?
N8 Co2 N9 C36 17.7(4) . . . . ?
C36 N9 C40 C39 0.7(10) . . . . ?
Co2 N9 C40 C39 179.8(5) . . . . ?
C31 N7 C33 O3 2.7(10) . . . . ?
Co2 N7 C33 O3 174.3(5) . . . . ?
C31 N7 C33 C34 -174.9(6) . . . . ?
Co2 N7 C33 C34 -3.3(7) . . . . ?
C42 N10 C46 C45 1.3(9) . . . . ?
Co2 N10 C46 C45 -178.2(5) . . . . ?
C44 C45 C46 N10 -0.9(10) . . . . ?
C13 N4 C17 C16 0.7(9) . . . . ?
Co1 N4 C17 C16 178.8(4) . . . . ?
C32 N6 C24 C25 0.4(10) . . . . ?
Co2 N6 C24 C25 -175.8(5) . . . . ?
C23 N5 C19 C20 3.6(10) . . . . ?
Co1 N5 C19 C20 -177.8(6) . . . . ?
C23 N5 C19 C18 -179.5(6) . . . . ?
Co1 N5 C19 C18 -0.8(8) . . . . ?
C17 N4 C13 C14 -0.3(9) . . . . ?
Co1 N4 C13 C14 -178.7(5) . . . . ?
C17 N4 C13 C12 -176.4(6) . . . . ?
Co1 N4 C13 C12 5.2(7) . . . . ?
C9 N1 C1 C2 2.0(10) . . . . ?
Co1 N1 C1 C2 -179.1(6) . . . . ?
C24 N6 C32 C27 -1.4(9) . . . . ?
Co2 N6 C32 C27 175.4(5) . . . . ?
C24 N6 C32 C31 -179.0(6) . . . . ?
Co2 N6 C32 C31 -2.3(7) . . . . ?
C10 N2 C8 C7 10.2(11) . . . . ?
Co1 N2 C8 C7 -176.8(5) . . . . ?
C10 N2 C8 C9 -170.2(6) . . . . ?
Co1 N2 C8 C9 2.8(7) . . . . ?
C40 N9 C36 C37 0.2(10) . . . . ?
Co2 N9 C36 C37 -179.1(5) . . . . ?
C40 N9 C36 C35 -177.2(6) . . . . ?
Co2 N9 C36 C35 3.5(7) . . . . ?
C1 N1 C9 C4 -2.5(9) . . . . ?
Co1 N1 C9 C4 178.3(5) . . . . ?
C1 N1 C9 C8 178.0(6) . . . . ?
Co1 N1 C9 C8 -1.2(7) . . . . ?
N2 C8 C9 N1 -1.0(8) . . . . ?
C7 C8 C9 N1 178.6(6) . . . . ?
N2 C8 C9 C4 179.5(6) . . . . ?
C7 C8 C9 C4 -0.8(9) . . . . ?
C8 N2 C10 O1 4.4(11) . . . . ?
Co1 N2 C10 O1 -168.5(6) . . . . ?
C8 N2 C10 C11 -176.4(6) . . . . ?
Co1 N2 C10 C11 10.7(7) . . . . ?
C46 N10 C42 C43 -1.6(9) . . . . ?
Co2 N10 C42 C43 178.0(5) . . . . ?
C46 N10 C42 C41 174.9(5) . . . . ?
Co2 N10 C42 C41 -5.4(7) . . . . ?
N6 C32 C31 C30 -178.2(6) . . . . ?
C27 C32 C31 C30 4.2(10) . . . . ?
N6 C32 C31 N7 3.4(8) . . . . ?
C27 C32 C31 N7 -174.2(6) . . . . ?
C33 N7 C31 C30 -9.2(10) . . . . ?
Co2 N7 C31 C30 178.9(6) . . . . ?
C33 N7 C31 C32 169.0(6) . . . . ?
Co2 N7 C31 C32 -3.0(7) . . . . ?
C32 C31 C30 C29 -2.1(10) . . . . ?
N7 C31 C30 C29 176.0(7) . . . . ?
N9 C36 C35 N8 -30.7(8) . . . . ?
C37 C36 C35 N8 151.9(6) . . . . ?
C34 N8 C35 C36 -75.6(7) . . . . ?
C41 N8 C35 C36 159.6(6) . . . . ?
Co2 N8 C35 C36 42.1(6) . . . . ?
N2 C8 C7 C6 179.4(6) . . . . ?
C9 C8 C7 C6 -0.2(9) . . . . ?
C4 C3 C2 C1 -4.1(12) . . . . ?
N1 C1 C2 C3 1.3(12) . . . . ?
C46 C45 C44 C43 0.7(11) . . . . ?
C14 C15 C16 C17 3.6(10) . . . . ?
N4 C17 C16 C15 -2.4(10) . . . . ?
N6 C32 C27 C26 1.7(10) . . . . ?
C31 C32 C27 C26 179.2(7) . . . . ?
N6 C32 C27 C28 179.2(6) . . . . ?
C31 C32 C27 C28 -3.2(10) . . . . ?
N6 C24 C25 C26 0.3(11) . . . . ?
C45 C44 C43 C42 -1.1(11) . . . . ?
N10 C42 C43 C44 1.5(10) . . . . ?
C41 C42 C43 C44 -174.8(7) . . . . ?
C19 N5 C23 C22 -2.2(11) . . . . ?
Co1 N5 C23 C22 179.4(6) . . . . ?
C16 C15 C14 C13 -3.2(11) . . . . ?
N4 C13 C14 C15 1.6(11) . . . . ?
C12 C13 C14 C15 177.3(7) . . . . ?
C18 N3 C12 C13 149.5(6) . . . . ?
C11 N3 C12 C13 -85.1(7) . . . . ?
Co1 N3 C12 C13 34.2(7) . . . . ?
N4 C13 C12 N3 -26.4(9) . . . . ?
C14 C13 C12 N3 157.7(7) . . . . ?
N9 C40 C39 C38 -0.5(11) . . . . ?
N5 C19 C18 N3 27.7(8) . . . . ?
C20 C19 C18 N3 -155.5(7) . . . . ?
C12 N3 C18 C19 -157.0(6) . . . . ?
C11 N3 C18 C19 77.3(7) . . . . ?
Co1 N3 C18 C19 -40.3(6) . . . . ?
N1 C9 C4 C3 -0.1(10) . . . . ?
C8 C9 C4 C3 179.3(6) . . . . ?
N1 C9 C4 C5 -178.4(6) . . . . ?
C8 C9 C4 C5 1.1(10) . . . . ?
C2 C3 C4 C9 3.5(11) . . . . ?
C2 C3 C4 C5 -178.5(7) . . . . ?
C6 C5 C4 C9 -0.3(10) . . . . ?
C6 C5 C4 C3 -178.4(7) . . . . ?
N9 C36 C37 C38 -1.0(10) . . . . ?
C35 C36 C37 C38 176.1(7) . . . . ?
C40 C39 C38 C37 -0.4(12) . . . . ?
C36 C37 C38 C39 1.2(11) . . . . ?
N5 C19 C20 C21 -0.3(13) . . . . ?
C18 C19 C20 C21 -176.9(9) . . . . ?
C31 C30 C29 C28 -0.7(12) . . . . ?
C32 C27 C26 C25 -1.0(12) . . . . ?
C28 C27 C26 C25 -178.3(8) . . . . ?
C24 C25 C26 C27 0.1(12) . . . . ?
C35 N8 C34 C33 122.7(6) . . . . ?
C41 N8 C34 C33 -111.1(7) . . . . ?
Co2 N8 C34 C33 7.7(7) . . . . ?
O3 C33 C34 N8 179.0(6) . . . . ?
N7 C33 C34 N8 -3.2(8) . . . . ?
C19 C20 C21 C22 -4.4(16) . . . . ?
C30 C29 C28 C27 1.6(13) . . . . ?
C26 C27 C28 C29 177.7(8) . . . . ?
C32 C27 C28 C29 0.3(11) . . . . ?
O1 C10 C11 N3 172.3(6) . . . . ?
N2 C10 C11 N3 -7.0(9) . . . . ?
C12 N3 C11 C10 119.3(7) . . . . ?
C18 N3 C11 C10 -115.1(7) . . . . ?
Co1 N3 C11 C10 0.5(7) . . . . ?
C20 C21 C22 C23 5.8(16) . . . . ?
N5 C23 C22 C21 -2.5(14) . . . . ?
N10 C42 C41 N8 23.7(8) . . . . ?
C43 C42 C41 N8 -159.9(6) . . . . ?
C35 N8 C41 C42 -145.7(6) . . . . ?
C34 N8 C41 C42 90.2(6) . . . . ?
Co2 N8 C41 C42 -29.6(6) . . . . ?
C4 C5 C6 C7 -0.7(12) . . . . ?
C8 C7 C6 C5 1.0(11) . . . . ?
